data_7210774
loop_
_publ_author_name
'Liang, Li-Li'
'Zhao, Yi'
'Zhang, Yun-Qian'
'Tao, Zhu'
'Xue, Sai-Feng'
'Zhu, Qian-Jiang'
'Liu, Jing-Xin'

_publ_section_title
;
 Coordination nanotubes self-assembled from cucurbit[7]uril and lanthanide
 cations
;
_journal_issue 19
_journal_name_full CrystEngComm
_journal_page_first 3943
_journal_paper_doi 10.1039/c3ce40147b
_journal_volume 15
_journal_year 2013
_chemical_formula_sum 'C21 H55 Cl5 N14 O24 Sm Zn'
_chemical_formula_weight 1280.76
_chemical_name_systematic
;
?
;
_space_group_IT_number 15
_symmetry_cell_setting monoclinic
_symmetry_space_group_name_Hall '-C 2yc'
_symmetry_space_group_name_H-M 'C 1 2/c 1'
_atom_sites_solution_hydrogens geom
_atom_sites_solution_primary direct
_atom_sites_solution_secondary difmap
_audit_creation_method SHELXL-97
_cell_angle_alpha 90.00
_cell_angle_beta 105.513(2)
_cell_angle_gamma 90.00
_cell_formula_units_Z 8
_cell_length_a 26.2615(14)
_cell_length_b 18.7064(11)
_cell_length_c 20.1780(11)
_cell_measurement_temperature 223(2)
_cell_volume 9551.5(9)
_computing_cell_refinement 'Bruker SMART'
_computing_data_collection 'Bruker SMART'
_computing_data_reduction 'Bruker SAINT'
_computing_molecular_graphics 'Bruker SHELXTL'
_computing_publication_material 'Bruker SHELXTL'
_computing_structure_refinement 'SHELXL-97 (Sheldrick, 1997)'
_computing_structure_solution 'SHELXS-97 (Sheldrick, 1990)'
_diffrn_ambient_temperature 223(2)
_diffrn_measured_fraction_theta_full 0.986
_diffrn_measured_fraction_theta_max 0.986
_diffrn_measurement_device_type 'Bruker CCD Area Detector'
_diffrn_measurement_method '\f and \w scan'
_diffrn_radiation_monochromator graphite
_diffrn_radiation_source 'fine-focus sealed tube'
_diffrn_radiation_type MoK\a
_diffrn_radiation_wavelength 0.71073
_diffrn_reflns_av_R_equivalents 0.0458
_diffrn_reflns_av_sigmaI/netI 0.0397
_diffrn_reflns_limit_h_max 32
_diffrn_reflns_limit_h_min -31
_diffrn_reflns_limit_k_max 23
_diffrn_reflns_limit_k_min -23
_diffrn_reflns_limit_l_max 24
_diffrn_reflns_limit_l_min -24
_diffrn_reflns_number 42961
_diffrn_reflns_theta_full 26.00
_diffrn_reflns_theta_max 26.00
_diffrn_reflns_theta_min 1.57
_exptl_absorpt_coefficient_mu 2.092
_exptl_absorpt_correction_T_max 0.6677
_exptl_absorpt_correction_T_min 0.6123
_exptl_absorpt_correction_type multi-scan
_exptl_absorpt_process_details 'SADABS (Bruker, 2008)'
_exptl_crystal_colour colorless
_exptl_crystal_density_diffrn 1.781
_exptl_crystal_density_method 'not measured'
_exptl_crystal_description block
_exptl_crystal_F_000 5184
_exptl_crystal_size_max 0.26
_exptl_crystal_size_mid 0.22
_exptl_crystal_size_min 0.21
_platon_squeeze_details
;
;
_refine_diff_density_max 2.117
_refine_diff_density_min -2.001
_refine_diff_density_rms 0.171
_refine_ls_extinction_method none
_refine_ls_goodness_of_fit_ref 1.090
_refine_ls_hydrogen_treatment constr
_refine_ls_matrix_type full
_refine_ls_number_parameters 506
_refine_ls_number_reflns 9250
_refine_ls_number_restraints 15
_refine_ls_restrained_S_all 1.187
_refine_ls_R_factor_all 0.0612
_refine_ls_R_factor_gt 0.0527
_refine_ls_shift/su_max 0.001
_refine_ls_shift/su_mean 0.000
_refine_ls_structure_factor_coef Fsqd
_refine_ls_weighting_details 'calc w=1/[\s^2^(Fo^2^)+(0.0953P)^2^+53.1290P] where P=(Fo^2^+2Fc^2^)/3'
_refine_ls_weighting_scheme calc
_refine_ls_wR_factor_gt 0.1591
_refine_ls_wR_factor_ref 0.1647
_reflns_number_gt 7603
_reflns_number_total 9250
_reflns_threshold_expression >2sigma(I)
_cod_data_source_file c3ce40147b.txt
_cod_data_source_block p7
_cod_original_sg_symbol_H-M 'C 2/c'
_cod_database_code 7210774

loop_
_symmetry_equiv_pos_as_xyz
'x, y, z'
'-x, y, -z+1/2'
'x+1/2, y+1/2, z'
'-x+1/2, y+1/2, -z+1/2'
'-x, -y, -z'
'x, -y, z-1/2'
'-x+1/2, -y+1/2, -z'
'x+1/2, -y+1/2, z-1/2'

loop_
_atom_site_label
_atom_site_type_symbol
_atom_site_fract_x
_atom_site_fract_y
_atom_site_fract_z
_atom_site_U_iso_or_equiv
_atom_site_adp_type
_atom_site_occupancy
_atom_site_symmetry_multiplicity
_atom_site_calc_flag
_atom_site_refinement_flags
_atom_site_disorder_assembly
_atom_site_disorder_group
Cl6 Cl 0.27524(9) -0.22711(13) 0.35703(13) 0.0863(7) Uani 1 1 d . . .
Zn1 Zn 0.36025(4) 0.04254(6) 0.32058(6) 0.0580(4) Uani 0.6666(18) 1 d PD A 1
Zn1' Zn 0.36481(10) 0.04729(12) 0.26701(16) 0.0626(8) Uani 0.3334(18) 1 d P A 2
Cl1 Cl 0.32679(6) 0.15231(8) 0.29700(8) 0.0500(4) Uani 1 1 d . . .
Cl2 Cl 0.31245(7) -0.03376(9) 0.24005(11) 0.0825(6) Uani 1 1 d D . .
Cl3 Cl 0.44732(7) 0.04342(17) 0.3295(2) 0.1648(14) Uani 1 1 d DU . .
Cl4 Cl 0.3462(2) 0.0112(3) 0.42260(16) 0.168(2) Uani 0.6666(18) 1 d PDU . .
Cl4' Cl 0.4008(3) 0.0541(3) 0.1725(5) 0.111(2) Uani 0.3334(18) 1 d P . .
O1W O -0.01909(15) 0.2035(2) 0.49480(18) 0.0456(10) Uani 1 1 d . . .
O2W O 0.03406(16) 0.1335(2) 0.40200(19) 0.0428(10) Uani 1 1 d . . .
O3W O 0.11239(16) 0.1011(2) 0.52193(18) 0.0425(9) Uani 1 1 d . . .
O4W O 0.15510(16) 0.2592(3) 0.5662(2) 0.0530(11) Uani 1 1 d . . .
O5W O 0.05612(19) 0.3346(2) 0.5389(2) 0.0546(12) Uani 1 1 d . . .
Sm1 Sm 0.071198(9) 0.215647(13) 0.495559(11) 0.02493(7) Uani 1 1 d . . .
C1 C 0.14449(18) 0.2261(2) 0.3734(2) 0.0247(10) Uani 1 1 d . . .
C2 C 0.18299(18) 0.2070(2) 0.2836(2) 0.0246(10) Uani 1 1 d . . .
H2 H 0.2213 0.2130 0.2889 0.030 Uiso 1 1 calc R . .
C3 C 0.15338(18) 0.2793(2) 0.2731(2) 0.0239(10) Uani 1 1 d . . .
H3 H 0.1771 0.3196 0.2702 0.029 Uiso 1 1 calc R . .
C4 C 0.11893(19) 0.2051(3) 0.1787(2) 0.0274(11) Uani 1 1 d . . .
C5 C 0.10879(18) 0.3474(2) 0.3511(2) 0.0259(10) Uani 1 1 d . . .
H5A H 0.1261 0.3894 0.3379 0.031 Uiso 1 1 calc R . .
H5B H 0.1148 0.3486 0.4011 0.031 Uiso 1 1 calc R . .
C6 C -0.08082(18) 0.3259(3) 0.3273(2) 0.0280(11) Uani 1 1 d . . .
H6A H -0.0710 0.3154 0.3767 0.034 Uiso 1 1 calc R . .
H6B H -0.1019 0.3698 0.3201 0.034 Uiso 1 1 calc R . .
C7 C 0.01517(18) 0.3225(2) 0.3458(2) 0.0246(10) Uani 1 1 d . . .
C8 C -0.02975(18) 0.3827(2) 0.2476(2) 0.0267(10) Uani 1 1 d . . .
H8 H -0.0431 0.4316 0.2513 0.032 Uiso 1 1 calc R . .
C9 C 0.1833(2) 0.1077(3) 0.1991(2) 0.0306(11) Uani 1 1 d . . .
H9A H 0.2209 0.1185 0.2071 0.037 Uiso 1 1 calc R . .
H9B H 0.1682 0.1018 0.1495 0.037 Uiso 1 1 calc R . .
C10 C 0.20261(19) 0.1218(2) 0.3855(2) 0.0283(11) Uani 1 1 d . . .
H10A H 0.2401 0.1299 0.3890 0.034 Uiso 1 1 calc R . .
H10B H 0.1982 0.1226 0.4322 0.034 Uiso 1 1 calc R . .
C11 C 0.1593(2) -0.0186(3) 0.1951(3) 0.0346(12) Uani 1 1 d . . .
C12 C 0.20841(18) 0.0247(3) 0.3019(2) 0.0258(10) Uani 1 1 d . . .
H12 H 0.2461 0.0374 0.3088 0.031 Uiso 1 1 calc R . .
C13 C 0.20094(18) -0.0575(3) 0.3066(2) 0.0269(10) Uani 1 1 d . . .
H13 H 0.2352 -0.0828 0.3222 0.032 Uiso 1 1 calc R . .
C14 C 0.16675(19) 0.0004(3) 0.3875(2) 0.0288(11) Uani 1 1 d . . .
C15 C 0.16843(18) -0.1498(2) 0.2118(2) 0.0273(10) Uani 1 1 d . . .
H15A H 0.1654 -0.1491 0.1624 0.033 Uiso 1 1 calc R . .
H15B H 0.2007 -0.1760 0.2345 0.033 Uiso 1 1 calc R . .
C16 C 0.16083(19) -0.1305(3) 0.3857(2) 0.0285(11) Uani 1 1 d . . .
H16A H 0.1530 -0.1218 0.4299 0.034 Uiso 1 1 calc R . .
H16B H 0.1932 -0.1592 0.3947 0.034 Uiso 1 1 calc R . .
C17 C 0.07933(18) -0.2056(2) 0.1735(2) 0.0249(10) Uani 1 1 d . . .
C18 C 0.12507(18) -0.2203(2) 0.2897(2) 0.0237(10) Uani 1 1 d . . .
H18 H 0.1571 -0.2500 0.3068 0.028 Uiso 1 1 calc R . .
C19 C 0.07387(18) -0.2658(2) 0.2734(2) 0.0249(10) Uani 1 1 d . . .
H19 H 0.0816 -0.3176 0.2795 0.030 Uiso 1 1 calc R . .
C20 C 0.07307(19) -0.1844(3) 0.3604(2) 0.0278(10) Uani 1 1 d . . .
C21 C -0.00200(18) -0.2756(2) 0.1638(2) 0.0261(10) Uani 1 1 d . . .
H21A H -0.0051 -0.2715 0.1144 0.031 Uiso 1 1 calc R . .
H21B H -0.0037 -0.3265 0.1745 0.031 Uiso 1 1 calc R . .
N1 N 0.17201(15) 0.1796(2) 0.34621(18) 0.0257(9) Uani 1 1 d . . .
N2 N 0.13316(16) 0.2846(2) 0.3332(2) 0.0286(9) Uani 1 1 d . . .
N3 N 0.15769(15) 0.1670(2) 0.22251(19) 0.0277(9) Uani 1 1 d . . .
N4 N 0.11280(15) 0.2683(2) 0.20850(19) 0.0265(9) Uani 1 1 d . . .
N5 N 0.05279(15) 0.3523(2) 0.31931(19) 0.0260(8) Uani 1 1 d . . .
N6 N -0.03299(14) 0.3382(2) 0.30571(19) 0.0254(8) Uani 1 1 d . . .
N7 N 0.17764(16) 0.0415(2) 0.2334(2) 0.0294(9) Uani 1 1 d . . .
N8 N 0.17294(16) -0.0768(2) 0.23738(19) 0.0285(9) Uani 1 1 d . . .
N9 N 0.18794(16) 0.0526(2) 0.35620(19) 0.0277(9) Uani 1 1 d . . .
N10 N 0.17004(16) -0.0628(2) 0.35652(19) 0.0289(9) Uani 1 1 d . . .
N11 N 0.12329(15) -0.1871(2) 0.22355(19) 0.0260(9) Uani 1 1 d . . .
N12 N 0.04880(14) -0.2478(2) 0.20162(18) 0.0250(9) Uani 1 1 d . . .
N13 N 0.11758(15) -0.1711(2) 0.34167(19) 0.0272(9) Uani 1 1 d . . .
N14 N 0.04625(15) -0.2394(2) 0.32133(19) 0.0247(8) Uani 1 1 d . . .
O1 O 0.13273(14) 0.21753(18) 0.42863(17) 0.0330(8) Uani 1 1 d . . .
O2 O 0.02490(13) 0.28877(17) 0.40124(17) 0.0295(8) Uani 1 1 d . . .
O3 O 0.09397(15) 0.1847(2) 0.12179(18) 0.0384(9) Uani 1 1 d . . .
O4 O 0.13551(19) -0.0200(2) 0.13417(19) 0.0499(11) Uani 1 1 d . . .
O5 O 0.06986(13) -0.18680(19) 0.11259(15) 0.0295(8) Uani 1 1 d . . .
O6 O 0.05853(14) -0.1530(2) 0.40611(17) 0.0364(8) Uani 1 1 d . . .
O7 O 0.14804(16) 0.0085(2) 0.43731(18) 0.0426(9) Uani 1 1 d . . .

loop_
_atom_site_aniso_label
_atom_site_aniso_U_11
_atom_site_aniso_U_22
_atom_site_aniso_U_33
_atom_site_aniso_U_23
_atom_site_aniso_U_13
_atom_site_aniso_U_12
Cl6 0.0741(11) 0.1005(15) 0.0910(14) -0.0025(11) 0.0338(11) 0.0333(11)
Zn1 0.0520(6) 0.0451(6) 0.0712(8) -0.0179(5) 0.0063(6) 0.0058(5)
Zn1' 0.0680(14) 0.0371(12) 0.0897(19) -0.0127(11) 0.0334(13) -0.0017(10)
Cl1 0.0538(8) 0.0365(7) 0.0646(9) -0.0073(6) 0.0244(7) -0.0073(6)
Cl2 0.0865(12) 0.0520(9) 0.1223(15) -0.0337(10) 0.0511(11) -0.0025(9)
Cl3 0.0808(16) 0.1126(18) 0.280(3) -0.091(2) 0.012(2) 0.0078(14)
Cl4 0.210(4) 0.171(4) 0.112(3) 0.035(3) 0.025(3) 0.046(3)
Cl4' 0.162(5) 0.048(3) 0.162(6) -0.016(3) 0.112(5) -0.023(3)
O1W 0.0340(19) 0.082(3) 0.0205(17) 0.0013(17) 0.0070(15) -0.0158(18)
O2W 0.059(2) 0.036(2) 0.0276(19) -0.0034(15) 0.0028(17) -0.0088(17)
O3W 0.068(2) 0.039(2) 0.0234(17) 0.0067(15) 0.0178(16) 0.0120(18)
O4W 0.045(2) 0.080(3) 0.033(2) -0.019(2) 0.0073(17) -0.018(2)
O5W 0.084(3) 0.042(2) 0.035(2) -0.0130(17) 0.010(2) 0.004(2)
Sm1 0.03058(13) 0.03081(14) 0.01439(12) -0.00042(8) 0.00774(9) -0.00388(9)
C1 0.023(2) 0.032(2) 0.019(2) -0.0004(17) 0.0048(17) -0.0022(18)
C2 0.024(2) 0.031(2) 0.019(2) 0.0001(17) 0.0075(17) -0.0027(18)
C3 0.025(2) 0.029(2) 0.019(2) 0.0024(16) 0.0089(17) -0.0004(17)
C4 0.027(2) 0.035(2) 0.020(2) 0.0052(18) 0.0053(18) -0.0005(19)
C5 0.031(2) 0.026(2) 0.021(2) -0.0033(17) 0.0059(18) -0.0021(18)
C6 0.026(2) 0.038(3) 0.020(2) -0.0055(18) 0.0064(17) -0.0002(19)
C7 0.033(2) 0.022(2) 0.022(2) -0.0029(17) 0.0128(17) 0.0020(18)
C8 0.037(2) 0.024(2) 0.021(2) 0.0002(17) 0.0103(18) 0.0070(19)
C9 0.039(2) 0.035(3) 0.021(2) 0.0008(19) 0.0132(19) 0.000(2)
C10 0.035(2) 0.029(2) 0.019(2) -0.0002(18) 0.0031(18) -0.0007(19)
C11 0.049(3) 0.030(2) 0.029(2) -0.0056(19) 0.017(2) -0.001(2)
C12 0.025(2) 0.033(2) 0.021(2) -0.0016(18) 0.0087(17) -0.0004(18)
C13 0.028(2) 0.032(2) 0.022(2) 0.0000(18) 0.0084(18) -0.0007(19)
C14 0.031(2) 0.038(3) 0.018(2) 0.0009(18) 0.0065(18) -0.002(2)
C15 0.032(2) 0.032(2) 0.023(2) -0.0055(18) 0.0168(17) -0.0069(19)
C16 0.036(2) 0.036(3) 0.012(2) -0.0020(18) 0.0039(18) -0.005(2)
C17 0.030(2) 0.026(2) 0.022(2) 0.0003(17) 0.0123(18) 0.0043(18)
C18 0.025(2) 0.031(2) 0.015(2) 0.0026(16) 0.0055(17) 0.0024(17)
C19 0.029(2) 0.025(2) 0.022(2) 0.0019(17) 0.0080(18) 0.0011(18)
C20 0.034(2) 0.030(2) 0.020(2) 0.0044(18) 0.0096(18) 0.0003(19)
C21 0.030(2) 0.032(2) 0.016(2) -0.0056(17) 0.0064(18) -0.0013(18)
N1 0.0295(19) 0.031(2) 0.0154(17) -0.0011(15) 0.0048(15) -0.0003(16)
N2 0.035(2) 0.035(2) 0.0197(19) -0.0009(15) 0.0136(16) -0.0003(16)
N3 0.034(2) 0.0282(19) 0.0214(19) -0.0033(15) 0.0083(16) -0.0018(16)
N4 0.0292(19) 0.031(2) 0.0185(18) 0.0008(15) 0.0059(15) -0.0003(16)
N5 0.0301(19) 0.0270(19) 0.0228(18) 0.0004(15) 0.0102(15) -0.0023(16)
N6 0.0291(18) 0.0273(19) 0.0225(18) -0.0003(15) 0.0118(15) -0.0006(15)
N7 0.038(2) 0.0264(19) 0.024(2) -0.0033(15) 0.0079(16) -0.0009(16)
N8 0.038(2) 0.030(2) 0.0187(18) -0.0010(15) 0.0103(16) -0.0053(17)
N9 0.035(2) 0.029(2) 0.0196(18) -0.0025(15) 0.0086(15) -0.0025(16)
N10 0.037(2) 0.032(2) 0.0202(18) -0.0007(15) 0.0115(16) -0.0038(17)
N11 0.0325(19) 0.0289(19) 0.0194(18) 0.0007(15) 0.0115(15) -0.0028(16)
N12 0.0247(18) 0.035(2) 0.0141(17) 0.0004(15) 0.0038(14) -0.0035(16)
N13 0.0305(19) 0.034(2) 0.0177(18) -0.0042(15) 0.0083(15) -0.0057(16)
N14 0.0256(18) 0.0316(19) 0.0172(18) -0.0023(15) 0.0062(15) -0.0054(16)
O1 0.0377(18) 0.042(2) 0.0229(17) 0.0038(13) 0.0136(14) -0.0013(14)
O2 0.0315(17) 0.0376(18) 0.0187(16) 0.0052(13) 0.0055(13) -0.0005(14)
O3 0.046(2) 0.044(2) 0.0213(17) -0.0057(15) 0.0025(15) 0.0026(17)
O4 0.085(3) 0.036(2) 0.0195(18) -0.0024(15) -0.0026(19) 0.000(2)
O5 0.0334(17) 0.0407(18) 0.0141(15) 0.0018(13) 0.0057(13) 0.0003(15)
O6 0.0453(18) 0.045(2) 0.0252(16) -0.0071(14) 0.0198(14) -0.0061(16)
O7 0.066(2) 0.040(2) 0.0301(18) -0.0067(15) 0.0277(16) -0.0052(18)

loop_
_atom_type_symbol
_atom_type_description
_atom_type_scat_dispersion_real
_atom_type_scat_dispersion_imag
_atom_type_scat_source
C C 0.0033 0.0016 'International Tables Vol C Tables 4.2.6.8 and 6.1.1.4'
H H 0.0000 0.0000 'International Tables Vol C Tables 4.2.6.8 and 6.1.1.4'
N N 0.0061 0.0033 'International Tables Vol C Tables 4.2.6.8 and 6.1.1.4'
O O 0.0106 0.0060 'International Tables Vol C Tables 4.2.6.8 and 6.1.1.4'
Sm Sm -0.1638 3.4418 'International Tables Vol C Tables 4.2.6.8 and 6.1.1.4'
Zn Zn 0.2839 1.4301 'International Tables Vol C Tables 4.2.6.8 and 6.1.1.4'
Cl Cl 0.1484 0.1585 'International Tables Vol C Tables 4.2.6.8 and 6.1.1.4'

loop_
_geom_angle_atom_site_label_1
_geom_angle_atom_site_label_2
_geom_angle_atom_site_label_3
_geom_angle
_geom_angle_site_symmetry_1
_geom_angle_site_symmetry_3
Cl1 Zn1 Cl3 110.15(11) . .
Cl1 Zn1 Cl4 106.31(17) . .
Cl3 Zn1 Cl4 109.84(19) . .
Cl1 Zn1 Cl2 108.32(8) . .
Cl3 Zn1 Cl2 114.73(11) . .
Cl4 Zn1 Cl2 107.12(16) . .
Cl2 Zn1' Cl3 128.70(16) . .
Cl2 Zn1' Cl4' 102.4(2) . .
Cl3 Zn1' Cl4' 85.4(3) . .
Cl2 Zn1' Cl1 112.96(13) . .
Cl3 Zn1' Cl1 107.50(14) . .
Cl4' Zn1' Cl1 117.0(2) . .
Zn1 Cl1 Zn1' 28.16(8) . .
Zn1' Cl2 Zn1 29.58(9) . .
Zn1' Cl3 Zn1 29.24(8) . .
O1 Sm1 O1W 146.03(12) . .
O1 Sm1 O2 79.46(12) . .
O1W Sm1 O2 75.87(13) . .
O1 Sm1 O3W 78.66(12) . .
O1W Sm1 O3W 107.84(15) . .
O2 Sm1 O3W 142.26(12) . .
O1 Sm1 O4W 71.25(13) . .
O1W Sm1 O4W 141.65(14) . .
O2 Sm1 O4W 117.65(14) . .
O3W Sm1 O4W 83.36(15) . .
O1 Sm1 O2W 76.07(13) . .
O1W Sm1 O2W 75.04(14) . .
O2 Sm1 O2W 74.35(12) . .
O3W Sm1 O2W 70.76(13) . .
O4W Sm1 O2W 141.58(15) . .
O1 Sm1 O5 138.30(11) . 6_556
O1W Sm1 O5 73.25(12) . 6_556
O2 Sm1 O5 139.68(12) . 6_556
O3W Sm1 O5 73.06(12) . 6_556
O4W Sm1 O5 75.54(13) . 6_556
O2W Sm1 O5 120.52(12) . 6_556
O1 Sm1 O5W 112.87(14) . .
O1W Sm1 O5W 80.43(16) . .
O2 Sm1 O5W 70.75(13) . .
O3W Sm1 O5W 146.69(13) . .
O4W Sm1 O5W 72.20(16) . .
O2W Sm1 O5W 141.19(14) . .
O5 Sm1 O5W 79.05(13) 6_556 .
O1 C1 N1 125.1(4) . .
O1 C1 N2 125.1(4) . .
N1 C1 N2 109.7(4) . .
N3 C2 N1 113.9(4) . .
N3 C2 C3 103.7(4) . .
N1 C2 C3 102.5(4) . .
N3 C2 H2 112.0 . .
N1 C2 H2 112.0 . .
C3 C2 H2 112.0 . .
N2 C3 N4 114.4(4) . .
N2 C3 C2 103.3(3) . .
N4 C3 C2 102.6(3) . .
N2 C3 H3 112.0 . .
N4 C3 H3 112.0 . .
C2 C3 H3 112.0 . .
O3 C4 N4 126.3(4) . .
O3 C4 N3 124.6(5) . .
N4 C4 N3 109.0(4) . .
N2 C5 N5 114.4(4) . .
N2 C5 H5A 108.7 . .
N5 C5 H5A 108.7 . .
N2 C5 H5B 108.7 . .
N5 C5 H5B 108.7 . .
H5A C5 H5B 107.6 . .
N4 C6 N6 113.8(4) 2 .
N4 C6 H6A 108.8 2 .
N6 C6 H6A 108.8 . .
N4 C6 H6B 108.8 2 .
N6 C6 H6B 108.8 . .
H6A C6 H6B 107.7 . .
O2 C7 N6 125.9(4) . .
O2 C7 N5 124.2(4) . .
N6 C7 N5 109.9(4) . .
N5 C8 N6 115.3(4) 2 .
N5 C8 C8 103.0(4) 2 2
N6 C8 C8 103.0(4) . 2
N5 C8 H8 111.6 2 .
N6 C8 H8 111.6 . .
C8 C8 H8 111.6 2 .
N3 C9 N7 112.8(4) . .
N3 C9 H9A 109.0 . .
N7 C9 H9A 109.0 . .
N3 C9 H9B 109.0 . .
N7 C9 H9B 109.0 . .
H9A C9 H9B 107.8 . .
N9 C10 N1 113.5(4) . .
N9 C10 H10A 108.9 . .
N1 C10 H10A 108.9 . .
N9 C10 H10B 108.9 . .
N1 C10 H10B 108.9 . .
H10A C10 H10B 107.7 . .
O4 C11 N8 126.0(5) . .
O4 C11 N7 126.1(5) . .
N8 C11 N7 107.9(4) . .
N7 C12 N9 115.1(4) . .
N7 C12 C13 103.2(4) . .
N9 C12 C13 103.5(4) . .
N7 C12 H12 111.5 . .
N9 C12 H12 111.5 . .
C13 C12 H12 111.5 . .
N8 C13 N10 114.8(4) . .
N8 C13 C12 103.2(4) . .
N10 C13 C12 102.3(4) . .
N8 C13 H13 111.9 . .
N10 C13 H13 111.9 . .
C12 C13 H13 111.9 . .
O7 C14 N10 124.8(5) . .
O7 C14 N9 125.9(5) . .
N10 C14 N9 109.3(4) . .
N11 C15 N8 112.8(4) . .
N11 C15 H15A 109.0 . .
N8 C15 H15A 109.0 . .
N11 C15 H15B 109.0 . .
N8 C15 H15B 109.0 . .
H15A C15 H15B 107.8 . .
N10 C16 N13 113.4(4) . .
N10 C16 H16A 108.9 . .
N13 C16 H16A 108.9 . .
N10 C16 H16B 108.9 . .
N13 C16 H16B 108.9 . .
H16A C16 H16B 107.7 . .
O5 C17 N12 126.7(4) . .
O5 C17 N11 124.8(4) . .
N12 C17 N11 108.5(4) . .
N13 C18 N11 114.6(4) . .
N13 C18 C19 103.0(4) . .
N11 C18 C19 103.0(3) . .
N13 C18 H18 111.9 . .
N11 C18 H18 111.9 . .
C19 C18 H18 111.9 . .
N14 C19 N12 114.3(4) . .
N14 C19 C18 103.4(4) . .
N12 C19 C18 102.6(3) . .
N14 C19 H19 111.9 . .
N12 C19 H19 111.9 . .
C18 C19 H19 111.9 . .
O6 C20 N13 126.0(4) . .
O6 C20 N14 124.9(4) . .
N13 C20 N14 109.1(4) . .
N14 C21 N12 113.7(4) 2 .
N14 C21 H21A 108.8 2 .
N12 C21 H21A 108.8 . .
N14 C21 H21B 108.8 2 .
N12 C21 H21B 108.8 . .
H21A C21 H21B 107.7 . .
C1 N1 C10 122.7(4) . .
C1 N1 C2 112.3(4) . .
C10 N1 C2 121.7(4) . .
C1 N2 C5 123.9(4) . .
C1 N2 C3 112.0(4) . .
C5 N2 C3 123.8(4) . .
C4 N3 C9 121.7(4) . .
C4 N3 C2 112.2(4) . .
C9 N3 C2 122.0(4) . .
C4 N4 C6 123.6(4) . 2
C4 N4 C3 112.0(4) . .
C6 N4 C3 122.1(4) 2 .
C7 N5 C8 111.3(4) . 2
C7 N5 C5 124.1(4) . .
C8 N5 C5 124.4(4) 2 .
C7 N6 C6 122.4(4) . .
C7 N6 C8 111.2(4) . .
C6 N6 C8 124.9(4) . .
C11 N7 C12 112.5(4) . .
C11 N7 C9 119.9(4) . .
C12 N7 C9 123.0(4) . .
C11 N8 C13 112.6(4) . .
C11 N8 C15 122.9(4) . .
C13 N8 C15 123.5(4) . .
C14 N9 C10 123.8(4) . .
C14 N9 C12 111.9(4) . .
C10 N9 C12 121.9(4) . .
C14 N10 C16 122.7(4) . .
C14 N10 C13 112.1(4) . .
C16 N10 C13 121.8(4) . .
C17 N11 C15 124.8(4) . .
C17 N11 C18 112.6(4) . .
C15 N11 C18 121.7(4) . .
C17 N12 C21 123.7(4) . .
C17 N12 C19 112.9(4) . .
C21 N12 C19 123.2(4) . .
C20 N13 C18 112.6(4) . .
C20 N13 C16 121.3(4) . .
C18 N13 C16 122.6(4) . .
C20 N14 C19 111.7(4) . .
C20 N14 C21 123.4(4) . 2
C19 N14 C21 123.8(4) . 2
C1 O1 Sm1 152.1(3) . .
C7 O2 Sm1 159.8(3) . .
C17 O5 Sm1 148.2(3) . 6

loop_
_geom_bond_atom_site_label_1
_geom_bond_atom_site_label_2
_geom_bond_distance
_geom_bond_site_symmetry_2
Zn1 Cl1 2.2343(18) .
Zn1 Cl3 2.2450(17) .
Zn1 Cl4 2.264(2) .
Zn1 Cl2 2.2720(16) .
Zn1' Cl2 2.021(3) .
Zn1' Cl3 2.198(4) .
Zn1' Cl4' 2.347(8) .
Zn1' Cl1 2.355(3) .
O1W Sm1 2.378(4) .
O2W Sm1 2.427(4) .
O3W Sm1 2.395(4) .
O4W Sm1 2.423(4) .
O5W Sm1 2.461(4) .
Sm1 O1 2.367(4) .
Sm1 O2 2.395(3) .
Sm1 O5 2.432(3) 6_556
C1 O1 1.243(6) .
C1 N1 1.339(6) .
C1 N2 1.349(6) .
C2 N3 1.442(6) .
C2 N1 1.462(6) .
C2 C3 1.547(6) .
C2 H2 0.9900 .
C3 N2 1.451(6) .
C3 N4 1.461(6) .
C3 H3 0.9900 .
C4 O3 1.221(6) .
C4 N4 1.355(6) .
C4 N3 1.358(6) .
C5 N2 1.428(6) .
C5 N5 1.441(6) .
C5 H5A 0.9800 .
C5 H5B 0.9800 .
C6 N4 1.436(6) 2
C6 N6 1.454(6) .
C6 H6A 0.9800 .
C6 H6B 0.9800 .
C7 O2 1.249(5) .
C7 N6 1.339(6) .
C7 N5 1.362(6) .
C8 N5 1.440(6) 2
C8 N6 1.460(6) .
C8 C8 1.539(9) 2
C8 H8 0.9900 .
C9 N3 1.440(6) .
C9 N7 1.445(6) .
C9 H9A 0.9800 .
C9 H9B 0.9800 .
C10 N9 1.432(6) .
C10 N1 1.450(6) .
C10 H10A 0.9800 .
C10 H10B 0.9800 .
C11 O4 1.222(6) .
C11 N8 1.371(6) .
C11 N7 1.376(6) .
C12 N7 1.438(6) .
C12 N9 1.442(6) .
C12 C13 1.556(7) .
C12 H12 0.9900 .
C13 N8 1.440(6) .
C13 N10 1.456(6) .
C13 H13 0.9900 .
C14 O7 1.241(6) .
C14 N10 1.351(6) .
C14 N9 1.361(6) .
C15 N11 1.448(6) .
C15 N8 1.452(6) .
C15 H15A 0.9800 .
C15 H15B 0.9800 .
C16 N10 1.444(6) .
C16 N13 1.455(6) .
C16 H16A 0.9800 .
C16 H16B 0.9800 .
C17 O5 1.239(5) .
C17 N12 1.353(6) .
C17 N11 1.359(6) .
C18 N13 1.446(6) .
C18 N11 1.461(6) .
C18 C19 1.551(6) .
C18 H18 0.9900 .
C19 N14 1.443(6) .
C19 N12 1.461(6) .
C19 H19 0.9900 .
C20 O6 1.236(6) .
C20 N13 1.345(6) .
C20 N14 1.372(6) .
C21 N14 1.444(6) 2
C21 N12 1.446(6) .
C21 H21A 0.9800 .
C21 H21B 0.9800 .
N4 C6 1.436(6) 2
N5 C8 1.440(6) 2
N14 C21 1.444(6) 2
O5 Sm1 2.432(3) 6

loop_
_platon_squeeze_void_nr
_platon_squeeze_void_average_x
_platon_squeeze_void_average_y
_platon_squeeze_void_average_z
_platon_squeeze_void_volume
_platon_squeeze_void_count_electrons
_platon_squeeze_void_content
1 0.000 0.000 0.005 479 130 ' '
2 0.326 0.119 0.000 995 346 ' '
3 0.305 -0.145 0.500 995 346 ' '
4 0.500 0.500 0.779 478 130 ' '
